data_7235021
loop_
_publ_author_name
'Bo Huang'
'Bao-Ying Wang'
'Zi-Yi Du'
'Wei Xue'
'Wei-Jian Xu'
'Yu-Jun Su'
'Wei-Xiong Zhang'
'Ming-Hua Zeng'
'Xiao-Ming Chen'

_publ_section_title
;
 Importing spontaneous polarization into a Heisenberg ferromagnet for a
 potential single-phase multiferroic
;
_journal_name_full 'Journal of Materials Chemistry C'
_journal_page_first 8704
_journal_page_last 8710
_journal_paper_doi 10.1039/C6TC02715F
_journal_volume 4
_journal_year 2016
_chemical_formula_sum 'C20 H32 Cl4 Cu N2'
_chemical_formula_weight 505.82
_space_group_IT_number 14
_space_group_name_Hall '-P 2yab'
_space_group_name_H-M_alt 'P 1 21/a 1'
_symmetry_cell_setting monoclinic
_symmetry_space_group_name_H-M 'P 1 21/a 1'
_atom_sites_solution_hydrogens geom
_atom_sites_solution_primary direct
_atom_sites_solution_secondary difmap
_cell_angle_alpha 90.00
_cell_angle_beta 91.999(2)
_cell_angle_gamma 90.00
_cell_formula_units_Z 2
_cell_length_a 7.2620(5)
_cell_length_b 7.4725(6)
_cell_length_c 23.2818(16)
_cell_measurement_reflns_used 6730
_cell_measurement_temperature 293(2)
_cell_measurement_theta_max 27.45
_cell_measurement_theta_min 3.50
_cell_volume 1262.62(16)
_computing_structure_refinement 'SHELXL-97 (Sheldrick, 1997)'
_computing_structure_solution 'SHELXS-97 (Sheldrick, 1990)'
_diffrn_ambient_temperature 293(2)
_diffrn_measured_fraction_theta_full 0.980
_diffrn_measured_fraction_theta_max 0.972
_diffrn_measurement_device_type 'multiwire proportional'
_diffrn_measurement_method 'phi and omega scans'
_diffrn_radiation_monochromator graphite
_diffrn_radiation_source 'fine-focus sealed tube'
_diffrn_radiation_type MoK\a
_diffrn_radiation_wavelength 0.71073
_diffrn_reflns_av_R_equivalents 0.0519
_diffrn_reflns_av_sigmaI/netI 0.0571
_diffrn_reflns_limit_h_max 8
_diffrn_reflns_limit_h_min -9
_diffrn_reflns_limit_k_max 9
_diffrn_reflns_limit_k_min -9
_diffrn_reflns_limit_l_max 30
_diffrn_reflns_limit_l_min -29
_diffrn_reflns_number 8807
_diffrn_reflns_theta_full 26.00
_diffrn_reflns_theta_max 27.46
_diffrn_reflns_theta_min 3.24
_exptl_absorpt_coefficient_mu 1.296
_exptl_absorpt_correction_T_max 0.8813
_exptl_absorpt_correction_T_min 0.7816
_exptl_absorpt_correction_type multi-scan
_exptl_absorpt_process_details ABSCOR
_exptl_crystal_colour yellow
_exptl_crystal_density_diffrn 1.330
_exptl_crystal_density_method 'not measured'
_exptl_crystal_description plate
_exptl_crystal_F_000 526
_exptl_crystal_size_max 0.20
_exptl_crystal_size_mid 0.20
_exptl_crystal_size_min 0.10
_refine_diff_density_max 0.687
_refine_diff_density_min -0.550
_refine_diff_density_rms 0.091
_refine_ls_extinction_method none
_refine_ls_goodness_of_fit_ref 1.058
_refine_ls_hydrogen_treatment constr
_refine_ls_matrix_type full
_refine_ls_number_parameters 137
_refine_ls_number_reflns 2813
_refine_ls_number_restraints 14
_refine_ls_restrained_S_all 1.067
_refine_ls_R_factor_all 0.0585
_refine_ls_R_factor_gt 0.0496
_refine_ls_shift/su_max 0.000
_refine_ls_shift/su_mean 0.000
_refine_ls_structure_factor_coef Fsqd
_refine_ls_weighting_details 'calc w=1/[\s^2^(Fo^2^)+(0.1019P)^2^+0.0000P] where P=(Fo^2^+2Fc^2^)/3'
_refine_ls_weighting_scheme calc
_refine_ls_wR_factor_gt 0.1449
_refine_ls_wR_factor_ref 0.1550
_reflns_number_gt 2270
_reflns_number_total 2813
_reflns_threshold_expression >2sigma(I)
_cod_data_source_file J-Mater-Chem-C-2016-4-8704.cif
_cod_data_source_block 293K
_cod_original_sg_symbol_H-M p2(1)/a
_cod_database_code 7235021

loop_
_symmetry_equiv_pos_as_xyz
'x, y, z'
'-x+1/2, y+1/2, -z'
'-x, -y, -z'
'x-1/2, -y-1/2, z'

loop_
_atom_site_label
_atom_site_type_symbol
_atom_site_fract_x
_atom_site_fract_y
_atom_site_fract_z
_atom_site_U_iso_or_equiv
_atom_site_adp_type
_atom_site_occupancy
_atom_site_symmetry_multiplicity
_atom_site_calc_flag
_atom_site_refinement_flags
_atom_site_disorder_assembly
_atom_site_disorder_group
C1 C 0.9668(12) -0.5241(14) 0.1486(2) 0.096(4) Uani 0.655(6) 1 d PD A 1
H1A H 0.9537 -0.6531 0.1508 0.115 Uiso 0.655(6) 1 calc PR A 1
H1B H 0.8463 -0.4724 0.1543 0.115 Uiso 0.655(6) 1 calc PR A 1
C2 C 1.0907(11) -0.4662(11) 0.1960(3) 0.100(2) Uani 0.655(6) 1 d PD A 1
H2A H 1.1074 -0.3376 0.1940 0.120 Uiso 0.655(6) 1 calc PR A 1
H2B H 1.2101 -0.5221 0.1921 0.120 Uiso 0.655(6) 1 calc PR A 1
C3 C 1.0167(14) -0.5142(13) 0.2534(3) 0.110(3) Uani 0.655(6) 1 d PD A 1
H3A H 0.9802 -0.6390 0.2522 0.132 Uiso 0.655(6) 1 calc PR A 1
H3B H 1.1165 -0.5034 0.2820 0.132 Uiso 0.655(6) 1 calc PR A 1
C4 C 0.8585(14) -0.4083(16) 0.2734(3) 0.130(3) Uani 0.655(6) 1 d PD A 1
H4A H 0.7551 -0.4238 0.2464 0.156 Uiso 0.655(6) 1 calc PR A 1
H4B H 0.8917 -0.2825 0.2735 0.156 Uiso 0.655(6) 1 calc PR A 1
C5 C 0.7994(15) -0.4595(16) 0.3324(4) 0.106(3) Uani 0.655(6) 1 d PGD A 1
C6 C 0.9008(16) -0.3914(19) 0.3792(6) 0.110(4) Uani 0.655(6) 1 d PG A 1
H6 H 1.0063 -0.3241 0.3733 0.133 Uiso 0.655(6) 1 calc PR A 1
C7 C 0.845(3) -0.424(2) 0.4347(4) 0.159(3) Uani 0.655(6) 1 d PG A 1
H7 H 0.9127 -0.3785 0.4660 0.190 Uiso 0.655(6) 1 calc PR A 1
C8 C 0.687(3) -0.525(2) 0.4434(5) 0.168(7) Uani 0.655(6) 1 d PG A 1
H8 H 0.6497 -0.5464 0.4806 0.202 Uiso 0.655(6) 1 calc PR A 1
C9 C 0.586(2) -0.5927(18) 0.3966(7) 0.184(7) Uani 0.655(6) 1 d PG A 1
H9 H 0.4803 -0.6600 0.4025 0.220 Uiso 0.655(6) 1 calc PR A 1
C10 C 0.6418(17) -0.5601(17) 0.3411(6) 0.164(5) Uani 0.655(6) 1 d PG A 1
H10 H 0.5739 -0.6056 0.3098 0.196 Uiso 0.655(6) 1 calc PR A 1
N1 N 1.0217(4) -0.4787(3) 0.09078(11) 0.0536(7) Uani 1 1 d D . .
H1AA H 0.9378 -0.5195 0.0653 0.064 Uiso 0.655(6) 1 calc PR A 1
H1AB H 1.1304 -0.5284 0.0843 0.064 Uiso 0.655(6) 1 calc PR A 1
H1AC H 1.0305 -0.3603 0.0875 0.064 Uiso 0.655(6) 1 calc PR A 1
H1BD H 1.0871 -0.5491 0.0684 0.064 Uiso 0.345(6) 1 calc PR A 2
H1BE H 1.0731 -0.3706 0.0926 0.064 Uiso 0.345(6) 1 calc PR A 2
H1BF H 0.9071 -0.4695 0.0762 0.064 Uiso 0.345(6) 1 calc PR A 2
Cl1 Cl 0.72600(9) -0.71196(8) 0.01185(3) 0.0476(2) Uani 1 1 d . . .
Cl2 Cl 0.49416(12) -0.46207(10) 0.09812(3) 0.0540(2) Uani 1 1 d . . .
Cu1 Cu 0.5000 -0.5000 0.0000 0.0407(2) Uani 1 2 d S . .
C1' C 1.018(2) -0.5551(15) 0.1481(3) 0.056(4) Uani 0.345(6) 1 d PD A 2
H1'A H 1.1444 -0.5680 0.1625 0.067 Uiso 0.345(6) 1 calc PR A 2
H1'B H 0.9660 -0.6743 0.1449 0.067 Uiso 0.345(6) 1 calc PR A 2
C2' C 0.915(2) -0.4554(18) 0.1912(5) 0.100(2) Uani 0.345(6) 1 d PD A 2
H2'A H 0.7907 -0.4376 0.1758 0.120 Uiso 0.345(6) 1 calc PR A 2
H2'B H 0.9712 -0.3381 0.1955 0.120 Uiso 0.345(6) 1 calc PR A 2
C3' C 0.903(2) -0.535(3) 0.2492(5) 0.110(3) Uani 0.345(6) 1 d PD A 2
H3'A H 1.0166 -0.5135 0.2713 0.132 Uiso 0.345(6) 1 calc PR A 2
H3'B H 0.8853 -0.6634 0.2460 0.132 Uiso 0.345(6) 1 calc PR A 2
C4' C 0.746(3) -0.454(3) 0.2791(7) 0.130(3) Uani 0.345(6) 1 d PD A 2
H4'A H 0.7362 -0.3300 0.2667 0.156 Uiso 0.345(6) 1 calc PR A 2
H4'B H 0.6344 -0.5137 0.2651 0.156 Uiso 0.345(6) 1 calc PR A 2
C5' C 0.744(3) -0.455(4) 0.3429(7) 0.106(3) Uani 0.345(6) 1 d PGD A 2
C6' C 0.852(4) -0.362(4) 0.3833(11) 0.110(4) Uani 0.345(6) 1 d PG A 2
H6' H 0.9262 -0.2678 0.3717 0.133 Uiso 0.345(6) 1 calc PR A 2
C7' C 0.850(5) -0.410(5) 0.4410(10) 0.159(3) Uani 0.345(6) 1 d PG A 2
H7' H 0.9227 -0.3476 0.4680 0.190 Uiso 0.345(6) 1 calc PR A 2
C8' C 0.740(5) -0.551(5) 0.4583(8) 0.168(7) Uani 0.345(6) 1 d PG A 2
H8' H 0.7387 -0.5825 0.4969 0.202 Uiso 0.345(6) 1 calc PR A 2
C9' C 0.632(5) -0.643(4) 0.4179(14) 0.184(7) Uani 0.345(6) 1 d PG A 2
H9' H 0.5580 -0.7376 0.4295 0.220 Uiso 0.345(6) 1 calc PR A 2
C10' C 0.634(4) -0.596(3) 0.3602(11) 0.164(5) Uani 0.345(6) 1 d PG A 2
H10' H 0.5614 -0.6577 0.3332 0.196 Uiso 0.345(6) 1 calc PR A 2

loop_
_atom_site_aniso_label
_atom_site_aniso_U_11
_atom_site_aniso_U_22
_atom_site_aniso_U_33
_atom_site_aniso_U_23
_atom_site_aniso_U_13
_atom_site_aniso_U_12
C1 0.084(7) 0.132(9) 0.073(6) -0.011(4) 0.018(4) 0.040(5)
C2 0.086(5) 0.130(6) 0.083(4) -0.006(3) -0.003(4) 0.005(4)
C3 0.103(7) 0.156(8) 0.071(4) 0.024(3) 0.026(6) 0.006(6)
C4 0.121(9) 0.162(9) 0.108(5) 0.048(5) 0.011(7) 0.006(8)
C5 0.113(9) 0.109(4) 0.099(6) -0.001(4) 0.058(5) 0.029(6)
C6 0.107(9) 0.104(7) 0.122(5) -0.010(4) 0.026(5) 0.008(6)
C7 0.231(10) 0.142(8) 0.102(6) -0.040(5) 0.002(6) 0.027(7)
C8 0.211(18) 0.145(9) 0.157(12) 0.073(7) 0.117(13) 0.069(9)
C9 0.159(13) 0.095(11) 0.30(2) 0.014(11) 0.071(14) -0.010(9)
C10 0.195(11) 0.136(9) 0.164(13) -0.027(8) 0.066(9) -0.073(8)
N1 0.0583(18) 0.0496(14) 0.0533(16) -0.0017(10) 0.0093(14) 0.0006(11)
Cl1 0.0375(4) 0.0358(4) 0.0699(5) 0.0036(3) 0.0091(3) 0.0065(2)
Cl2 0.0582(5) 0.0507(4) 0.0534(5) -0.0016(3) 0.0075(4) 0.0018(3)
Cu1 0.0360(3) 0.0349(3) 0.0515(4) -0.00034(16) 0.0081(2) 0.00618(15)
C1' 0.067(8) 0.036(4) 0.066(7) 0.011(4) 0.042(6) 0.016(5)
C2' 0.086(5) 0.130(6) 0.083(4) -0.006(3) -0.003(4) 0.005(4)
C3' 0.103(7) 0.156(8) 0.071(4) 0.024(3) 0.026(6) 0.006(6)
C4' 0.121(9) 0.162(9) 0.108(5) 0.048(5) 0.011(7) 0.006(8)
C5' 0.113(9) 0.109(4) 0.099(6) -0.001(4) 0.058(5) 0.029(6)
C6' 0.107(9) 0.104(7) 0.122(5) -0.010(4) 0.026(5) 0.008(6)
C7' 0.231(10) 0.142(8) 0.102(6) -0.040(5) 0.002(6) 0.027(7)
C8' 0.211(18) 0.145(9) 0.157(12) 0.073(7) 0.117(13) 0.069(9)
C9' 0.159(13) 0.095(11) 0.30(2) 0.014(11) 0.071(14) -0.010(9)
C10' 0.195(11) 0.136(9) 0.164(13) -0.027(8) 0.066(9) -0.073(8)

loop_
_atom_type_symbol
_atom_type_description
_atom_type_scat_dispersion_real
_atom_type_scat_dispersion_imag
_atom_type_scat_source
C C 0.0033 0.0016 'International Tables Vol C Tables 4.2.6.8 and 6.1.1.4'
H H 0.0000 0.0000 'International Tables Vol C Tables 4.2.6.8 and 6.1.1.4'
Cl Cl 0.1484 0.1585 'International Tables Vol C Tables 4.2.6.8 and 6.1.1.4'
Cu Cu 0.3201 1.2651 'International Tables Vol C Tables 4.2.6.8 and 6.1.1.4'
N N 0.0061 0.0033 'International Tables Vol C Tables 4.2.6.8 and 6.1.1.4'

loop_
_geom_angle_atom_site_label_1
_geom_angle_atom_site_label_2
_geom_angle_atom_site_label_3
_geom_angle
_geom_angle_site_symmetry_1
_geom_angle_site_symmetry_3
N1 C1 C2 116.5(6) . .
N1 C1 H1A 108.2 . .
C2 C1 H1A 108.2 . .
N1 C1 H1B 108.2 . .
C2 C1 H1B 108.2 . .
H1A C1 H1B 107.3 . .
C1 C2 C3 111.8(6) . .
C1 C2 H2A 109.3 . .
C3 C2 H2A 109.3 . .
C1 C2 H2B 109.3 . .
C3 C2 H2B 109.3 . .
H2A C2 H2B 107.9 . .
C4 C3 C2 117.2(7) . .
C4 C3 H3A 108.0 . .
C2 C3 H3A 108.0 . .
C4 C3 H3B 108.0 . .
C2 C3 H3B 108.0 . .
H3A C3 H3B 107.2 . .
C3 C4 C5 113.6(7) . .
C3 C4 H4A 108.8 . .
C5 C4 H4A 108.8 . .
C3 C4 H4B 108.8 . .
C5 C4 H4B 108.8 . .
H4A C4 H4B 107.7 . .
C6 C5 C10 120.0 . .
C6 C5 C4 117.5(9) . .
C10 C5 C4 122.3(9) . .
C5 C6 C7 120.0 . .
C5 C6 H6 120.0 . .
C7 C6 H6 120.0 . .
C8 C7 C6 120.0 . .
C8 C7 H7 120.0 . .
C6 C7 H7 120.0 . .
C7 C8 C9 120.0 . .
C7 C8 H8 120.0 . .
C9 C8 H8 120.0 . .
C8 C9 C10 120.0 . .
C8 C9 H9 120.0 . .
C10 C9 H9 120.0 . .
C9 C10 C5 120.0 . .
C9 C10 H10 120.0 . .
C5 C10 H10 120.0 . .
C1' N1 C1 17.4(6) . .
C1' N1 H1AA 116.4 . .
C1 N1 H1AA 109.5 . .
C1' N1 H1AB 92.1 . .
C1 N1 H1AB 109.5 . .
H1AA N1 H1AB 109.5 . .
C1' N1 H1AC 118.2 . .
C1 N1 H1AC 109.5 . .
H1AA N1 H1AC 109.5 . .
H1AB N1 H1AC 109.5 . .
C1' N1 H1BD 109.5 . .
C1 N1 H1BD 125.0 . .
H1AA N1 H1BD 76.9 . .
H1AB N1 H1BD 32.7 . .
H1AC N1 H1BD 119.7 . .
C1' N1 H1BE 109.5 . .
C1 N1 H1BE 107.1 . .
H1AA N1 H1BE 128.3 . .
H1AB N1 H1BE 90.8 . .
H1AC N1 H1BE 21.8 . .
H1BD N1 H1BE 109.5 . .
C1' N1 H1BF 109.5 . .
C1 N1 H1BF 95.0 . .
H1AA N1 H1BF 33.2 . .
H1AB N1 H1BF 142.2 . .
H1AC N1 H1BF 87.7 . .
H1BD N1 H1BF 109.5 . .
H1BE N1 H1BF 109.5 . .
Cl1 Cu1 Cl1 180.00(4) 3_645 .
Cl1 Cu1 Cl2 90.20(3) 3_645 3_645
Cl1 Cu1 Cl2 89.80(3) . 3_645
Cl1 Cu1 Cl2 89.80(3) 3_645 .
Cl1 Cu1 Cl2 90.20(3) . .
Cl2 Cu1 Cl2 180.00(4) 3_645 .
N1 C1' C2' 116.9(8) . .
N1 C1' H1'A 108.1 . .
C2' C1' H1'A 108.1 . .
N1 C1' H1'B 108.1 . .
C2' C1' H1'B 108.1 . .
H1'A C1' H1'B 107.3 . .
C1' C2' C3' 117.8(9) . .
C1' C2' H2'A 107.9 . .
C3' C2' H2'A 107.9 . .
C1' C2' H2'B 107.9 . .
C3' C2' H2'B 107.9 . .
H2'A C2' H2'B 107.2 . .
C2' C3' C4' 109.5(10) . .
C2' C3' H3'A 109.8 . .
C4' C3' H3'A 109.8 . .
C2' C3' H3'B 109.8 . .
C4' C3' H3'B 109.8 . .
H3'A C3' H3'B 108.2 . .
C5' C4' C3' 119.8(14) . .
C5' C4' H4'A 107.4 . .
C3' C4' H4'A 107.4 . .
C5' C4' H4'B 107.4 . .
C3' C4' H4'B 107.4 . .
H4'A C4' H4'B 106.9 . .
C6' C5' C10' 120.0 . .
C6' C5' C4' 131(2) . .
C10' C5' C4' 109(2) . .
C5' C6' C7' 120.0 . .
C5' C6' H6' 120.0 . .
C7' C6' H6' 120.0 . .
C8' C7' C6' 120.0 . .
C8' C7' H7' 120.0 . .
C6' C7' H7' 120.0 . .
C9' C8' C7' 120.0 . .
C9' C8' H8' 120.0 . .
C7' C8' H8' 120.0 . .
C10' C9' C8' 120.0 . .
C10' C9' H9' 120.0 . .
C8' C9' H9' 120.0 . .
C9' C10' C5' 120.0 . .
C9' C10' H10' 120.0 . .
C5' C10' H10' 120.0 . .

loop_
_geom_bond_atom_site_label_1
_geom_bond_atom_site_label_2
_geom_bond_distance
_geom_bond_site_symmetry_2
C1 N1 1.457(5) .
C1 C2 1.465(6) .
C1 H1A 0.9700 .
C1 H1B 0.9700 .
C2 C3 1.501(5) .
C2 H2A 0.9700 .
C2 H2B 0.9700 .
C3 C4 1.483(6) .
C3 H3A 0.9700 .
C3 H3B 0.9700 .
C4 C5 1.503(5) .
C4 H4A 0.9700 .
C4 H4B 0.9700 .
C5 C6 1.3900 .
C5 C10 1.3900 .
C6 C7 1.3900 .
C6 H6 0.9300 .
C7 C8 1.3900 .
C7 H7 0.9300 .
C8 C9 1.3900 .
C8 H8 0.9300 .
C9 C10 1.3900 .
C9 H9 0.9300 .
C10 H10 0.9300 .
N1 C1' 1.452(5) .
N1 H1AA 0.8900 .
N1 H1AB 0.8900 .
N1 H1AC 0.8900 .
N1 H1BD 0.8900 .
N1 H1BE 0.8900 .
N1 H1BF 0.8900 .
Cl1 Cu1 2.2906(6) .
Cl2 Cu1 2.3038(8) .
Cu1 Cl1 2.2906(6) 3_645
Cu1 Cl2 2.3038(8) 3_645
C1' C2' 1.474(6) .
C1' H1'A 0.9700 .
C1' H1'B 0.9700 .
C2' C3' 1.483(6) .
C2' H2'A 0.9700 .
C2' H2'B 0.9700 .
C3' C4' 1.488(6) .
C3' H3'A 0.9700 .
C3' H3'B 0.9700 .
C4' C5' 1.487(6) .
C4' H4'A 0.9700 .
C4' H4'B 0.9700 .
C5' C6' 1.3900 .
C5' C10' 1.3900 .
C6' C7' 1.3900 .
C6' H6' 0.9300 .
C7' C8' 1.3900 .
C7' H7' 0.9300 .
C8' C9' 1.3900 .
C8' H8' 0.9300 .
C9' C10' 1.3900 .
C9' H9' 0.9300 .
C10' H10' 0.9300 .

loop_
_geom_torsion_atom_site_label_1
_geom_torsion_atom_site_label_2
_geom_torsion_atom_site_label_3
_geom_torsion_atom_site_label_4
_geom_torsion
_geom_torsion_site_symmetry_1
_geom_torsion_site_symmetry_2
_geom_torsion_site_symmetry_3
_geom_torsion_site_symmetry_4
N1 C1 C2 C3 177.8(7) . . . .
C1 C2 C3 C4 -73.3(11) . . . .
C2 C3 C4 C5 -177.2(9) . . . .
C3 C4 C5 C6 80.1(12) . . . .
C3 C4 C5 C10 -104.5(10) . . . .
C10 C5 C6 C7 0.0 . . . .
C4 C5 C6 C7 175.5(9) . . . .
C5 C6 C7 C8 0.0 . . . .
C6 C7 C8 C9 0.0 . . . .
C7 C8 C9 C10 0.0 . . . .
C8 C9 C10 C5 0.0 . . . .
C6 C5 C10 C9 0.0 . . . .
C4 C5 C10 C9 -175.3(9) . . . .
C2 C1 N1 C1' 63(3) . . . .
C1 N1 C1' C2' -25(2) . . . .
N1 C1' C2' C3' 177.4(14) . . . .
C1' C2' C3' C4' -160.2(17) . . . .
C2' C3' C4' C5' -157(2) . . . .
C3' C4' C5' C6' 70(3) . . . .
C3' C4' C5' C10' -99(2) . . . .
C10' C5' C6' C7' 0.0 . . . .
C4' C5' C6' C7' -168(2) . . . .
C5' C6' C7' C8' 0.0 . . . .
C6' C7' C8' C9' 0.0 . . . .
C7' C8' C9' C10' 0.0 . . . .
C8' C9' C10' C5' 0.0 . . . .
C6' C5' C10' C9' 0.0 . . . .
C4' C5' C10' C9' 170.1(17) . . . .
